data_7009242
loop_
_publ_author_name
'Kumada, Harumi'
'Sakane, Akira'
'Koga, Noboru'
'Iwamura, Hiizu'

_publ_section_title
;
 Through-bond magnetic interaction between the 2p spin of the aminoxyl
 radical and the 3d spin of the metal ions in the complexes of
 bis(hexafluoroacetylacetonato)-manganese(II) and -copper(II) with
 4-(N-tert-butyl-N-oxylamino)-2,2'-bipyridine&#x200A;&#x2020;
;
_journal_issue 6
_journal_name_full 'Journal of the Chemical Society, Dalton Transactions'
_journal_page_first 911
_journal_paper_doi 10.1039/a909564k
_journal_year 2000
_chemical_formula_moiety 'C24 H18 F12 N3 O5 Zn '
_chemical_formula_sum 'C24 H18 F12 N3 O5 Zn'
_chemical_formula_weight 721.78
_chemical_name_common
;
Complex of Bis(hexafluoroacetylacetonato)zinc(II) with
4-(N-tert-Butyl-N-oxylamino)-2,2-bipyridine.

;
_space_group_IT_number 14
_symmetry_cell_setting monoclinic
_symmetry_Int_Tables_number 14
_symmetry_space_group_name_Hall '-P 2yn'
_symmetry_space_group_name_H-M 'P 1 21/n 1'
_audit_creation_date 'Tue Sep  7 13:03:47 1999'
_audit_creation_method 'from TEXRAY.INF file'
_cell_angle_alpha 90
_cell_angle_beta 99.19(2)
_cell_angle_gamma 90
_cell_formula_units_Z 4
_cell_length_a 8.415(2)
_cell_length_b 17.478(3)
_cell_length_c 20.165(3)
_cell_measurement_reflns_used 25
_cell_measurement_temperature 296.2
_cell_measurement_theta_max 15.0
_cell_measurement_theta_min 14.9
_cell_volume 2927.7(10)
_computing_cell_refinement ' Rigaku/AFC Diffractometer Control '
_computing_data_collection ' Rigaku/AFC Diffractometer Control '
_computing_data_reduction ' teXsan '
_computing_publication_material ' teXsan '
_computing_structure_refinement ' teXsan '
_computing_structure_solution 'DIRDIF92 (PATTY) '
_diffrn_ambient_temperature 296.2
_diffrn_measurement_device_type 'Rigaku AFC7R'
_diffrn_measurement_method \w-2\q
_diffrn_orient_matrix_UB_11 0.02491
_diffrn_orient_matrix_UB_12 -0.00099
_diffrn_orient_matrix_UB_13 0.05017
_diffrn_orient_matrix_UB_21 0.01689
_diffrn_orient_matrix_UB_22 0.05665
_diffrn_orient_matrix_UB_23 0.00051
_diffrn_orient_matrix_UB_31 -0.11656
_diffrn_orient_matrix_UB_32 0.00799
_diffrn_orient_matrix_UB_33 0.00251
_diffrn_radiation_detector 'scintillation counter'
_diffrn_radiation_monochromator graphite
_diffrn_radiation_source 'Rigaku rotating anode'
_diffrn_radiation_type 'Mo K\a'
_diffrn_radiation_wavelength 0.7107
_diffrn_reflns_av_R_equivalents 0.044
_diffrn_reflns_av_sigmaI/netI 0.036
_diffrn_reflns_limit_h_max 0
_diffrn_reflns_limit_h_min -10
_diffrn_reflns_limit_k_max 22
_diffrn_reflns_limit_k_min 0
_diffrn_reflns_limit_l_max 26
_diffrn_reflns_limit_l_min -25
_diffrn_reflns_number 7792
_diffrn_reflns_reduction_process 'Lp corrections applied'
_diffrn_reflns_theta_max 27.51
_diffrn_reflns_theta_min 2.05
_diffrn_standards_decay_% 14.37
_diffrn_standards_interval_count 150
_diffrn_standards_number 3
_exptl_absorpt_coefficient_mu 0.955
_exptl_absorpt_correction_T_max 1.000
_exptl_absorpt_correction_T_min 0.889
_exptl_absorpt_correction_type psi-scan
_exptl_absorpt_process_details '(North, Phillips & Mathews, 1968)'
_exptl_crystal_colour red
_exptl_crystal_density_diffrn 1.637
_exptl_crystal_density_method 'not measured'
_exptl_crystal_description prismatic
_exptl_crystal_F_000 1444.00
_exptl_crystal_size_max 0.500
_exptl_crystal_size_mid 0.500
_exptl_crystal_size_min 0.500
_refine_diff_density_max 0.53
_refine_diff_density_min -0.57
_refine_ls_extinction_method none
_refine_ls_goodness_of_fit_all 2.377
_refine_ls_goodness_of_fit_ref 2.783
_refine_ls_hydrogen_treatment noref
_refine_ls_matrix_type diagonal
_refine_ls_number_constraints 0
_refine_ls_number_parameters 406
_refine_ls_number_reflns 4527
_refine_ls_number_restraints 0
_refine_ls_R_factor_all 0.0666
_refine_ls_R_factor_gt 0.0666
_refine_ls_shift/su_max 0.1060
_refine_ls_shift/su_mean 0.0100
_refine_ls_structure_factor_coef F
_refine_ls_weighting_scheme unit
_refine_ls_wR_factor_all 0.1039
_refine_ls_wR_factor_gt 0.0991
_refine_ls_wR_factor_ref 0.0980
_reflns_number_gt 4527
_reflns_number_total 6941
_reflns_threshold_expression >2.0sigma(I)
_cod_data_source_file a909564k.txt
_cod_data_source_block Zn-complex
_cod_original_cell_volume 2927(1)
_cod_original_sg_symbol_H-M 'P 21/n       '
_cod_original_formula_sum 'C24 H18 F12 N3 O5 Zn '
_cod_database_code 7009242

loop_
_symmetry_equiv_pos_as_xyz
x,y,z
1/2-x,1/2+y,1/2-z
-x,-y,-z
1/2+x,1/2-y,1/2+z

loop_
_atom_site_label
_atom_site_fract_x
_atom_site_fract_y
_atom_site_fract_z
_atom_site_U_iso_or_equiv
_atom_site_adp_type
_atom_site_occupancy
_atom_site_refinement_flags
Zn(1) 0.86888(7) 0.03723(3) 0.67486(3) 0.0553(2) Uani 1.00 .
F(1) 1.1396(8) -0.0014(6) 0.8918(3) 0.200(3) Uani 1.00 .
F(2) 0.9521(9) -0.0277(10) 0.9308(3) 0.303(6) Uani 1.00 .
F(3) 1.065(2) -0.1031(6) 0.8841(6) 0.371(7) Uani 1.00 .
F(4) 0.4033(7) 0.0083(5) 0.8069(3) 0.183(3) Uani 1.00 .
F(5) 0.4284(6) -0.1033(3) 0.7864(4) 0.180(3) Uani 1.00 .
F(6) 0.3504(5) -0.0298(4) 0.7092(3) 0.156(2) Uani 1.00 .
F(7) 0.746(1) 0.2087(4) 0.8281(4) 0.212(4) Uani 1.00 .
F(8) 0.7057(8) 0.2839(4) 0.7517(4) 0.194(3) Uani 1.00 .
F(9) 0.9145(6) 0.2939(3) 0.8186(3) 0.158(2) Uani 1.00 .
F(10) 1.4005(6) 0.1697(5) 0.7402(3) 0.196(3) Uani 1.00 .
F(11) 1.3156(7) 0.2544(3) 0.6823(5) 0.189(3) Uani 1.00 .
F(12) 1.3604(6) 0.1497(4) 0.6415(3) 0.175(3) Uani 1.00 .
O(1) 1.0229(9) -0.2259(3) 0.4395(3) 0.134(2) Uani 1.00 .
O(2) 0.9748(4) -0.0052(2) 0.7674(2) 0.071(1) Uani 1.00 .
O(3) 0.6496(4) -0.0096(2) 0.6978(2) 0.063(1) Uani 1.00 .
O(4) 0.8019(4) 0.1373(2) 0.7174(2) 0.072(1) Uani 1.00 .
O(5) 1.0841(4) 0.0968(2) 0.6634(2) 0.0586(9) Uani 1.00 .
N(1) 1.0341(7) -0.2414(3) 0.5023(3) 0.085(2) Uani 1.00 .
N(2) 0.9336(5) -0.0590(2) 0.6224(2) 0.053(1) Uani 1.00 .
N(3) 0.7511(5) 0.0581(2) 0.5756(2) 0.058(1) Uani 1.00 .
C(1) 0.8786(6) -0.0605(3) 0.5559(2) 0.054(1) Uani 1.00 .
C(2) 0.9135(6) -0.1198(3) 0.5161(2) 0.061(1) Uani 1.00 .
C(3) 0.9998(7) -0.1817(3) 0.5443(3) 0.064(2) Uani 1.00 .
C(4) 1.0535(8) -0.1811(3) 0.6133(3) 0.074(2) Uani 1.00 .
C(5) 1.0179(7) -0.1186(3) 0.6493(3) 0.065(2) Uani 1.00 .
C(6) 1.080(1) -0.3224(4) 0.5205(4) 0.112(3) Uani 1.00 .
C(7) 1.072(2) -0.3675(5) 0.4578(6) 0.176(5) Uani 1.00 .
C(8) 0.986(2) -0.3537(5) 0.5689(7) 0.187(6) Uani 1.00 .
C(9) 1.267(2) -0.3148(8) 0.5557(8) 0.198(6) Uani 1.00 .
C(10) 0.7753(6) 0.0055(3) 0.5295(2) 0.053(1) Uani 1.00 .
C(11) 0.7024(7) 0.0129(3) 0.4630(3) 0.065(2) Uani 1.00 .
C(12) 0.6013(7) 0.0736(4) 0.4453(3) 0.073(2) Uani 1.00 .
C(13) 0.5786(7) 0.1266(4) 0.4929(3) 0.077(2) Uani 1.00 .
C(14) 0.6551(6) 0.1178(3) 0.5569(3) 0.066(2) Uani 1.00 .
C(15) 1.010(1) -0.0352(7) 0.8810(4) 0.114(3) Uani 1.00 .
C(16) 0.9020(7) -0.0205(4) 0.8146(3) 0.071(2) Uani 1.00 .
C(17) 0.7372(8) -0.0259(4) 0.8147(3) 0.078(2) Uani 1.00 .
C(18) 0.6257(6) -0.0216(3) 0.7562(3) 0.061(1) Uani 1.00 .
C(19) 0.4516(8) -0.0361(4) 0.7637(3) 0.081(2) Uani 1.00 .
C(20) 0.8205(9) 0.2435(5) 0.7867(5) 0.099(3) Uani 1.00 .
C(21) 0.8947(6) 0.1884(3) 0.7426(3) 0.064(2) Uani 1.00 .
C(22) 1.1322(6) 0.1564(3) 0.6941(3) 0.058(1) Uani 1.00 .
C(23) 1.2998(7) 0.1826(4) 0.6856(3) 0.077(2) Uani 1.00 .
C(24) 1.0509(7) 0.2019(3) 0.7343(3) 0.070(2) Uani 1.00 .
H(1) 0.8796 -0.1168 0.4694 0.0742 Uiso 1.00 .
H(2) 1.1132 -0.2230 0.6352 0.0905 Uiso 1.00 .
H(3) 1.0567 -0.1181 0.6963 0.0790 Uiso 1.00 .
H(4) 1.1452 -0.3457 0.4306 0.2415 Uiso 1.00 .
H(5) 0.9664 -0.3652 0.4332 0.2415 Uiso 1.00 .
H(6) 1.1018 -0.4187 0.4677 0.2415 Uiso 1.00 .
H(7) 0.8801 -0.3596 0.5494 0.2160 Uiso 1.00 .
H(8) 1.0296 -0.4083 0.5780 0.2160 Uiso 1.00 .
H(9) 1.0037 -0.3289 0.6088 0.2160 Uiso 1.00 .
H(10) 1.2814 -0.2904 0.5928 0.2177 Uiso 1.00 .
H(11) 1.3252 -0.2942 0.5210 0.2177 Uiso 1.00 .
H(12) 1.3076 -0.3691 0.5605 0.2177 Uiso 1.00 .
H(13) 0.7218 -0.0246 0.4297 0.0804 Uiso 1.00 .
H(14) 0.5457 0.0786 0.3999 0.0893 Uiso 1.00 .
H(15) 0.5120 0.1709 0.4815 0.0955 Uiso 1.00 .
H(16) 0.6399 0.1554 0.5894 0.0775 Uiso 1.00 .
H(17) 0.6991 -0.0316 0.8563 0.0965 Uiso 1.00 .
H(18) 1.1061 0.2453 0.7568 0.0841 Uiso 1.00 .

loop_
_atom_site_aniso_label
_atom_site_aniso_U_11
_atom_site_aniso_U_22
_atom_site_aniso_U_33
_atom_site_aniso_U_12
_atom_site_aniso_U_13
_atom_site_aniso_U_23
Zn(1) 0.0599(4) 0.0584(3) 0.0502(3) -0.0095(3) 0.0165(2) -0.0062(3)
F(1) 0.145(5) 0.324(10) 0.109(4) -0.100(6) -0.047(4) 0.045(5)
F(2) 0.137(6) 0.72(3) 0.052(3) 0.009(9) 0.008(3) 0.019(7)
F(3) 0.56(2) 0.191(8) 0.26(1) 0.07(1) -0.26(2) 0.012(8)
F(4) 0.111(4) 0.251(8) 0.206(7) -0.037(4) 0.090(4) -0.107(6)
F(5) 0.101(3) 0.127(4) 0.323(9) -0.024(3) 0.065(5) 0.079(5)
F(6) 0.065(2) 0.301(8) 0.102(3) -0.032(3) 0.014(2) 0.029(4)
F(7) 0.315(9) 0.150(5) 0.229(7) -0.061(6) 0.224(8) -0.079(5)
F(8) 0.139(5) 0.172(6) 0.269(9) 0.057(5) 0.030(5) -0.095(6)
F(9) 0.126(4) 0.157(4) 0.205(6) -0.041(3) 0.072(4) -0.121(4)
F(10) 0.070(3) 0.34(1) 0.171(6) -0.048(4) -0.011(3) 0.014(6)
F(11) 0.126(4) 0.093(3) 0.38(1) -0.035(3) 0.125(5) -0.001(5)
F(12) 0.101(3) 0.233(7) 0.217(6) -0.084(4) 0.107(4) -0.122(5)
O(1) 0.232(7) 0.108(4) 0.067(3) 0.059(4) 0.036(4) -0.002(3)
O(2) 0.063(2) 0.098(3) 0.055(2) -0.014(2) 0.018(2) -0.002(2)
O(3) 0.061(2) 0.075(2) 0.054(2) -0.014(2) 0.016(2) 0.000(2)
O(4) 0.061(2) 0.073(2) 0.086(3) -0.011(2) 0.029(2) -0.020(2)
O(5) 0.057(2) 0.061(2) 0.060(2) -0.005(2) 0.017(2) -0.007(2)
N(1) 0.124(4) 0.069(3) 0.067(3) 0.016(3) 0.029(3) -0.005(2)
N(2) 0.058(2) 0.056(2) 0.047(2) -0.005(2) 0.012(2) -0.002(2)
N(3) 0.057(2) 0.060(2) 0.059(2) -0.006(2) 0.016(2) 0.000(2)
C(1) 0.058(3) 0.056(3) 0.051(2) -0.009(2) 0.015(2) 0.000(2)
C(2) 0.070(3) 0.064(3) 0.049(3) -0.003(2) 0.014(2) -0.005(2)
C(3) 0.081(3) 0.060(3) 0.055(3) -0.001(3) 0.020(2) -0.004(2)
C(4) 0.098(4) 0.060(3) 0.064(3) 0.010(3) 0.013(3) 0.003(3)
C(5) 0.078(3) 0.068(3) 0.050(3) 0.000(3) 0.010(2) 0.001(2)
C(6) 0.192(9) 0.058(4) 0.094(5) 0.026(5) 0.046(6) -0.003(3)
C(7) 0.33(2) 0.086(6) 0.134(9) 0.034(8) 0.11(1) -0.021(6)
C(8) 0.31(2) 0.089(6) 0.19(1) -0.029(8) 0.15(1) 0.000(7)
C(9) 0.17(1) 0.16(1) 0.25(2) 0.055(9) -0.02(1) 0.02(1)
C(10) 0.053(2) 0.056(3) 0.052(2) -0.008(2) 0.014(2) 0.000(2)
C(11) 0.072(3) 0.072(3) 0.052(3) -0.010(3) 0.012(2) 0.000(2)
C(12) 0.067(3) 0.082(4) 0.068(3) -0.001(3) 0.007(3) 0.015(3)
C(13) 0.073(4) 0.080(4) 0.078(4) 0.004(3) 0.011(3) 0.012(3)
C(14) 0.063(3) 0.064(3) 0.074(3) 0.001(2) 0.021(3) 0.001(3)
C(15) 0.111(6) 0.169(9) 0.060(4) -0.031(6) 0.005(4) 0.026(5)
C(16) 0.071(3) 0.089(4) 0.054(3) -0.019(3) 0.013(2) -0.004(3)
C(17) 0.078(4) 0.109(5) 0.052(3) -0.022(3) 0.021(3) 0.003(3)
C(18) 0.065(3) 0.062(3) 0.059(3) -0.013(2) 0.018(2) -0.002(2)
C(19) 0.076(4) 0.098(5) 0.075(4) -0.015(3) 0.030(3) 0.000(3)
C(20) 0.084(4) 0.091(5) 0.129(6) -0.009(4) 0.040(4) -0.043(5)
C(21) 0.063(3) 0.063(3) 0.068(3) -0.005(2) 0.019(2) -0.011(2)
C(22) 0.054(3) 0.059(3) 0.061(3) -0.005(2) 0.012(2) -0.001(2)
C(23) 0.055(3) 0.085(4) 0.094(4) -0.017(3) 0.017(3) -0.015(3)
C(24) 0.068(3) 0.070(3) 0.073(4) -0.010(3) 0.018(3) -0.023(3)

loop_
_atom_type_symbol
_atom_type_description
_atom_type_scat_dispersion_real
_atom_type_scat_source
C C 0.002
;International Tables for Crystallography
(1992, Vol. C, Tables 4.2.6.8 and 6.1.1.1)
;
H H 0.000
;International Tables for Crystallography
(1992, Vol. C, Table 6.1.1.2)
;
N N 0.003
;International Tables for Crystallography
(1992, Vol. C, Tables 4.2.6.8 and 6.1.1.1)
;
O O 0.006
;International Tables for Crystallography
(1992, Vol. C, Tables 4.2.6.8 and 6.1.1.1)
;
F F 0.010
;International Tables for Crystallography
(1992, Vol. C, Tables 4.2.6.8 and 6.1.1.1)
;
Zn Zn 1.430
;International Tables for Crystallography
(1992, Vol. C, Tables 4.2.6.8 and 6.1.1.1)
;

loop_
_geom_angle_atom_site_label_1
_geom_angle_atom_site_label_2
_geom_angle_atom_site_label_3
_geom_angle
_geom_angle_site_symmetry_1
_geom_angle_site_symmetry_2
_geom_angle_site_symmetry_3
_geom_angle_publ_flag
O(2) Zn(1) O(3) 85.7(1) 1_555 1_555 1_555 yes
O(2) Zn(1) O(4) 91.3(1) 1_555 1_555 1_555 yes
O(2) Zn(1) O(5) 171.2(1) 1_555 1_555 1_555 yes
O(2) Zn(1) N(5) 92.5(1) 1_555 1_555 1_555 yes
O(2) Zn(1) N(6) 95.2(1) 1_555 1_555 1_555 yes
O(3) Zn(1) O(4) 92.1(2) 1_555 1_555 1_555 yes
O(3) Zn(1) O(5) 86.1(1) 1_555 1_555 1_555 yes
O(3) Zn(1) N(5) 174.3(2) 1_555 1_555 1_555 yes
O(3) Zn(1) N(6) 97.4(2) 1_555 1_555 1_555 yes
O(4) Zn(1) O(5) 86.0(1) 1_555 1_555 1_555 yes
O(4) Zn(1) N(5) 93.3(2) 1_555 1_555 1_555 yes
O(4) Zn(1) N(6) 169.0(2) 1_555 1_555 1_555 yes
O(5) Zn(1) N(5) 96.0(1) 1_555 1_555 1_555 yes
O(5) Zn(1) N(6) 88.9(1) 1_555 1_555 1_555 yes
N(5) Zn(1) N(6) 77.5(2) 1_555 1_555 1_555 yes
Zn(1) O(2) C(16) 124.6(3) 1_555 1_555 1_555 yes
Zn(1) O(3) C(15) 125.7(3) 1_555 1_555 1_555 yes
Zn(1) O(4) C(23) 125.0(4) 1_555 1_555 1_555 yes
Zn(1) O(5) C(8) 123.0(3) 1_555 1_555 1_555 yes
O(6) N(4) C(25) 116.8(5) 1_555 1_555 1_555 yes
O(6) N(4) C(36) 114.6(5) 1_555 1_555 1_555 yes
C(25) N(4) C(36) 128.6(5) 1_555 1_555 1_555 yes
Zn(1) N(5) C(6) 116.1(3) 1_555 1_555 1_555 yes
Zn(1) N(5) C(11) 125.9(3) 1_555 1_555 1_555 yes
C(6) N(5) C(11) 117.9(4) 1_555 1_555 1_555 yes
Zn(1) N(6) C(3) 115.8(3) 1_555 1_555 1_555 yes
Zn(1) N(6) C(18) 124.9(4) 1_555 1_555 1_555 yes
C(3) N(6) C(18) 119.3(5) 1_555 1_555 1_555 yes
N(6) C(3) C(6) 115.2(4) 1_555 1_555 1_555 yes
N(6) C(3) C(13) 120.8(5) 1_555 1_555 1_555 yes
C(6) C(3) C(13) 124.0(5) 1_555 1_555 1_555 yes
N(5) C(6) C(3) 115.5(4) 1_555 1_555 1_555 yes
N(5) C(6) C(12) 121.7(5) 1_555 1_555 1_555 yes
C(3) C(6) C(12) 122.9(4) 1_555 1_555 1_555 yes
O(5) C(8) C(21) 115.2(5) 1_555 1_555 1_555 yes
O(5) C(8) C(22) 128.7(5) 1_555 1_555 1_555 yes
C(21) C(8) C(22) 116.0(5) 1_555 1_555 1_555 yes
C(15) C(9) C(16) 122.9(5) 1_555 1_555 1_555 yes
C(15) C(9) H(1) 118.5(5) 1_555 1_555 1_555 no
C(16) C(9) H(1) 118.6(5) 1_555 1_555 1_555 no
N(5) C(11) C(14) 123.9(5) 1_555 1_555 1_555 yes
N(5) C(11) H(2) 118.4(5) 1_555 1_555 1_555 no
C(14) C(11) H(2) 117.7(6) 1_555 1_555 1_555 no
C(6) C(12) C(25) 120.1(5) 1_555 1_555 1_555 yes
C(6) C(12) H(3) 118.9(5) 1_555 1_555 1_555 no
C(25) C(12) H(3) 121.1(5) 1_555 1_555 1_555 no
C(3) C(13) C(29) 118.8(5) 1_555 1_555 1_555 yes
C(3) C(13) H(4) 120.6(6) 1_555 1_555 1_555 no
C(29) C(13) H(4) 120.6(5) 1_555 1_555 1_555 no
C(11) C(14) C(25) 118.0(5) 1_555 1_555 1_555 yes
C(11) C(14) H(5) 120.6(6) 1_555 1_555 1_555 no
C(25) C(14) H(5) 121.4(6) 1_555 1_555 1_555 no
O(3) C(15) C(9) 128.8(5) 1_555 1_555 1_555 yes
O(3) C(15) C(19) 114.0(5) 1_555 1_555 1_555 yes
C(9) C(15) C(19) 117.2(5) 1_555 1_555 1_555 yes
O(2) C(16) C(9) 128.1(5) 1_555 1_555 1_555 yes
O(2) C(16) C(30) 115.4(4) 1_555 1_555 1_555 yes
C(9) C(16) C(30) 116.5(5) 1_555 1_555 1_555 yes
N(6) C(18) C(35) 122.2(5) 1_555 1_555 1_555 yes
N(6) C(18) H(6) 119.1(6) 1_555 1_555 1_555 no
C(35) C(18) H(6) 118.8(6) 1_555 1_555 1_555 no
F(4) C(19) F(5) 109.1(8) 1_555 1_555 1_555 yes
F(4) C(19) F(6) 104.1(7) 1_555 1_555 1_555 yes
F(4) C(19) C(15) 116.9(6) 1_555 1_555 1_555 yes
F(5) C(19) F(6) 101.9(8) 1_555 1_555 1_555 yes
F(5) C(19) C(15) 112.0(7) 1_555 1_555 1_555 yes
F(6) C(19) C(15) 111.5(7) 1_555 1_555 1_555 yes
F(10) C(21) F(11) 103.1(7) 1_555 1_555 1_555 yes
F(10) C(21) F(12) 107.0(7) 1_555 1_555 1_555 yes
F(10) C(21) C(8) 112.5(6) 1_555 1_555 1_555 yes
F(11) C(21) F(12) 105.4(7) 1_555 1_555 1_555 yes
F(11) C(21) C(8) 113.1(6) 1_555 1_555 1_555 yes
F(12) C(21) C(8) 114.8(5) 1_555 1_555 1_555 yes
C(8) C(22) C(23) 122.3(5) 1_555 1_555 1_555 yes
C(8) C(22) H(7) 118.6(6) 1_555 1_555 1_555 no
C(23) C(22) H(7) 119.1(6) 1_555 1_555 1_555 no
O(4) C(23) C(22) 129.1(6) 1_555 1_555 1_555 yes
O(4) C(23) C(31) 114.4(6) 1_555 1_555 1_555 yes
C(22) C(23) C(31) 116.5(6) 1_555 1_555 1_555 yes
N(4) C(25) C(12) 118.7(5) 1_555 1_555 1_555 yes
N(4) C(25) C(14) 123.0(5) 1_555 1_555 1_555 yes
C(12) C(25) C(14) 118.3(5) 1_555 1_555 1_555 yes
C(13) C(29) C(35) 119.6(5) 1_555 1_555 1_555 yes
C(13) C(29) H(8) 120.1(6) 1_555 1_555 1_555 no
C(35) C(29) H(8) 120.3(6) 1_555 1_555 1_555 no
F(1) C(30) F(2) 104.1(7) 1_555 1_555 1_555 yes
F(1) C(30) F(3) 111.3(7) 1_555 1_555 1_555 yes
F(1) C(30) C(16) 116.1(5) 1_555 1_555 1_555 yes
F(2) C(30) F(3) 98.9(7) 1_555 1_555 1_555 yes
F(2) C(30) C(16) 110.2(6) 1_555 1_555 1_555 yes
F(3) C(30) C(16) 114.3(6) 1_555 1_555 1_555 yes
F(7) C(31) F(8) 105.1(10) 1_555 1_555 1_555 yes
F(7) C(31) F(9) 104(1) 1_555 1_555 1_555 yes
F(7) C(31) C(23) 116.9(9) 1_555 1_555 1_555 yes
F(8) C(31) F(9) 98(1) 1_555 1_555 1_555 yes
F(8) C(31) C(23) 117.7(7) 1_555 1_555 1_555 yes
F(9) C(31) C(23) 111.7(9) 1_555 1_555 1_555 yes
C(18) C(35) C(29) 119.3(6) 1_555 1_555 1_555 yes
C(18) C(35) H(9) 119.4(6) 1_555 1_555 1_555 no
C(29) C(35) H(9) 121.2(6) 1_555 1_555 1_555 no
N(4) C(36) C(38) 112.1(8) 1_555 1_555 1_555 yes
N(4) C(36) C(39) 108.7(7) 1_555 1_555 1_555 yes
N(4) C(36) C(40) 103.3(8) 1_555 1_555 1_555 yes
C(38) C(36) C(39) 114.6(9) 1_555 1_555 1_555 yes
C(38) C(36) C(40) 110(1) 1_555 1_555 1_555 yes
C(39) C(36) C(40) 106(1) 1_555 1_555 1_555 yes
C(36) C(38) H(10) 112(1) 1_555 1_555 1_555 no
C(36) C(38) H(11) 110(1) 1_555 1_555 1_555 no
C(36) C(38) H(12) 104.6(10) 1_555 1_555 1_555 no
H(10) C(38) H(11) 116(1) 1_555 1_555 1_555 no
H(10) C(38) H(12) 106(1) 1_555 1_555 1_555 no
H(11) C(38) H(12) 105(1) 1_555 1_555 1_555 no
C(36) C(39) H(13) 109.3(10) 1_555 1_555 1_555 no
C(36) C(39) H(14) 109(1) 1_555 1_555 1_555 no
C(36) C(39) H(15) 110(1) 1_555 1_555 1_555 no
H(13) C(39) H(14) 108(1) 1_555 1_555 1_555 no
H(13) C(39) H(15) 110(1) 1_555 1_555 1_555 no
H(14) C(39) H(15) 108(1) 1_555 1_555 1_555 no
C(36) C(40) H(16) 107(1) 1_555 1_555 1_555 no
C(36) C(40) H(17) 109(1) 1_555 1_555 1_555 no
C(36) C(40) H(18) 112(1) 1_555 1_555 1_555 no
H(16) C(40) H(17) 105(1) 1_555 1_555 1_555 no
H(16) C(40) H(18) 108(1) 1_555 1_555 1_555 no
H(17) C(40) H(18) 112(1) 1_555 1_555 1_555 no

loop_
_geom_bond_atom_site_label_1
_geom_bond_atom_site_label_2
_geom_bond_distance
_geom_bond_site_symmetry_1
_geom_bond_site_symmetry_2
_geom_bond_publ_flag
Zn(1) O(2) 2.133(3) 1_555 1_555 yes
Zn(1) O(3) 2.065(4) 1_555 1_555 yes
Zn(1) O(4) 2.073(4) 1_555 1_555 yes
Zn(1) O(5) 2.136(3) 1_555 1_555 yes
Zn(1) N(5) 2.105(4) 1_555 1_555 yes
Zn(1) N(6) 2.120(4) 1_555 1_555 yes
F(1) C(30) 1.235(7) 1_555 1_555 yes
F(2) C(30) 1.296(8) 1_555 1_555 yes
F(3) C(30) 1.266(8) 1_555 1_555 yes
F(4) C(19) 1.286(8) 1_555 1_555 yes
F(5) C(19) 1.279(9) 1_555 1_555 yes
F(6) C(19) 1.31(1) 1_555 1_555 yes
F(7) C(31) 1.19(1) 1_555 1_555 yes
F(8) C(31) 1.226(10) 1_555 1_555 yes
F(9) C(31) 1.26(1) 1_555 1_555 yes
F(10) C(21) 1.280(8) 1_555 1_555 yes
F(11) C(21) 1.285(8) 1_555 1_555 yes
F(12) C(21) 1.281(8) 1_555 1_555 yes
O(2) C(16) 1.245(6) 1_555 1_555 yes
O(3) C(15) 1.242(6) 1_555 1_555 yes
O(4) C(23) 1.241(6) 1_555 1_555 yes
O(5) C(8) 1.243(6) 1_555 1_555 yes
O(6) N(4) 1.283(7) 1_555 1_555 yes
N(4) C(25) 1.401(7) 1_555 1_555 yes
N(4) C(36) 1.497(8) 1_555 1_555 yes
N(5) C(6) 1.347(6) 1_555 1_555 yes
N(5) C(11) 1.327(7) 1_555 1_555 yes
N(6) C(3) 1.346(6) 1_555 1_555 yes
N(6) C(18) 1.335(7) 1_555 1_555 yes
C(3) C(6) 1.492(7) 1_555 1_555 yes
C(3) C(13) 1.387(7) 1_555 1_555 yes
C(6) C(12) 1.374(7) 1_555 1_555 yes
C(8) C(21) 1.520(8) 1_555 1_555 yes
C(8) C(22) 1.388(8) 1_555 1_555 yes
C(9) C(15) 1.370(7) 1_555 1_555 yes
C(9) C(16) 1.390(7) 1_555 1_555 yes
C(9) H(1) 0.964 1_555 1_555 no
C(11) C(14) 1.373(8) 1_555 1_555 yes
C(11) H(2) 0.952 1_555 1_555 no
C(12) C(25) 1.374(7) 1_555 1_555 yes
C(12) H(3) 0.941 1_555 1_555 no
C(13) C(29) 1.372(8) 1_555 1_555 yes
C(13) H(4) 0.970 1_555 1_555 no
C(14) C(25) 1.392(8) 1_555 1_555 yes
C(14) H(5) 0.954 1_555 1_555 no
C(15) C(19) 1.510(8) 1_555 1_555 yes
C(16) C(30) 1.520(7) 1_555 1_555 yes
C(18) C(35) 1.356(8) 1_555 1_555 yes
C(18) H(6) 0.953 1_555 1_555 no
C(22) C(23) 1.390(9) 1_555 1_555 yes
C(22) H(7) 0.949 1_555 1_555 no
C(23) C(31) 1.514(10) 1_555 1_555 yes
C(29) C(35) 1.368(9) 1_555 1_555 yes
C(29) H(8) 0.965 1_555 1_555 no
C(35) H(9) 0.960 1_555 1_555 no
C(36) C(38) 1.46(1) 1_555 1_555 yes
C(36) C(39) 1.48(1) 1_555 1_555 yes
C(36) C(40) 1.60(2) 1_555 1_555 yes
C(38) H(10) 0.910 1_555 1_555 no
C(38) H(11) 0.915 1_555 1_555 no
C(38) H(12) 1.028 1_555 1_555 no
C(39) H(13) 0.946 1_555 1_555 no
C(39) H(14) 0.965 1_555 1_555 no
C(39) H(15) 0.942 1_555 1_555 no
C(40) H(16) 0.991 1_555 1_555 no
C(40) H(17) 0.954 1_555 1_555 no
C(40) H(18) 0.915 1_555 1_555 no

loop_
_geom_contact_atom_site_label_1
_geom_contact_atom_site_label_2
_geom_contact_distance
_geom_contact_site_symmetry_1
_geom_contact_site_symmetry_2
_geom_contact_publ_flag
F(1) C(18) 3.274(7) 1_555 1_655 ?
F(1) F(12) 3.43(1) 1_555 1_655 ?
F(1) C(13) 3.527(8) 1_555 3_756 ?
F(2) F(10) 3.13(1) 1_555 1_655 ?
F(2) F(5) 3.22(1) 1_555 1_655 ?
F(2) F(6) 3.23(1) 1_555 1_655 ?
F(2) O(3) 3.528(7) 1_555 1_655 ?
F(2) F(12) 3.56(1) 1_555 1_655 ?
F(3) F(9) 3.08(1) 1_555 2_756 ?
F(3) F(11) 3.349(7) 1_555 2_656 ?
F(3) F(6) 3.399(10) 1_555 1_655 ?
F(3) O(6) 3.49(1) 1_555 3_756 ?
F(4) F(11) 3.22(1) 1_555 2_656 ?
F(4) O(5) 3.484(7) 1_555 2_656 ?
F(4) C(8) 3.554(9) 1_555 2_656 ?
F(5) C(38) 3.26(1) 1_555 2_656 ?
F(5) C(14) 3.518(9) 1_555 2_656 ?
F(6) C(11) 3.412(8) 1_555 2_656 ?
F(7) F(7) 2.93(2) 1_555 3_757 ?
F(8) F(10) 3.016(9) 1_555 1_655 ?
F(8) C(40) 3.48(2) 1_555 2_756 ?
F(10) C(38) 3.50(1) 1_555 2_656 ?
F(10) O(4) 3.572(7) 1_555 1_455 ?
F(11) C(9) 3.439(9) 1_555 2_646 ?
F(11) C(39) 3.51(1) 1_555 4_445 ?
F(12) O(2) 3.182(7) 1_555 1_455 ?
F(12) C(11) 3.258(8) 1_555 1_455 ?
F(12) C(29) 3.299(8) 1_555 3_656 ?
F(12) C(13) 3.444(7) 1_555 3_656 ?
F(12) O(4) 3.569(6) 1_555 1_455 ?
O(2) O(6) 3.099(6) 1_555 3_756 ?
O(5) C(29) 3.478(7) 1_555 3_656 ?
O(6) C(16) 3.051(7) 1_555 3_756 ?
O(6) C(18) 3.293(9) 1_555 3_756 ?
O(6) C(30) 3.482(9) 1_555 3_756 ?
O(6) C(9) 3.486(8) 1_555 3_756 ?
O(6) N(6) 3.532(8) 1_555 3_756 ?
C(3) C(12) 3.531(7) 1_555 3_756 ?
C(3) C(29) 3.566(7) 1_555 3_656 ?

loop_
_geom_torsion_atom_site_label_1
_geom_torsion_atom_site_label_2
_geom_torsion_atom_site_label_3
_geom_torsion_atom_site_label_4
_geom_torsion
_geom_torsion_site_symmetry_1
_geom_torsion_site_symmetry_2
_geom_torsion_site_symmetry_3
_geom_torsion_site_symmetry_4
_geom_torsion_publ_flag
Zn(1) O(2) C(16) C(9) -9.1(8) 1_555 1_555 1_555 1_555 yes
Zn(1) O(2) C(16) C(30) 171.6(4) 1_555 1_555 1_555 1_555 yes
Zn(1) O(3) C(15) C(9) 18.1(9) 1_555 1_555 1_555 1_555 yes
Zn(1) O(3) C(15) C(19) -163.7(5) 1_555 1_555 1_555 1_555 yes
Zn(1) O(4) C(23) C(22) 12.0(10) 1_555 1_555 1_555 1_555 yes
Zn(1) O(4) C(23) C(31) -168.3(6) 1_555 1_555 1_555 1_555 yes
Zn(1) O(5) C(8) C(21) 165.5(4) 1_555 1_555 1_555 1_555 yes
Zn(1) O(5) C(8) C(22) -16.9(8) 1_555 1_555 1_555 1_555 yes
Zn(1) N(5) C(6) C(3) -1.7(5) 1_555 1_555 1_555 1_555 yes
Zn(1) N(5) C(6) C(12) 179.6(4) 1_555 1_555 1_555 1_555 yes
Zn(1) N(5) C(11) C(14) 178.1(4) 1_555 1_555 1_555 1_555 yes
Zn(1) N(6) C(3) C(6) 1.3(5) 1_555 1_555 1_555 1_555 yes
Zn(1) N(6) C(3) C(13) 179.1(4) 1_555 1_555 1_555 1_555 yes
Zn(1) N(6) C(18) C(35) -177.7(4) 1_555 1_555 1_555 1_555 yes
F(1) C(30) C(16) O(2) 10.9(9) 1_555 1_555 1_555 1_555 yes
F(1) C(30) C(16) C(9) -168.5(7) 1_555 1_555 1_555 1_555 yes
F(2) C(30) C(16) O(2) -107.1(7) 1_555 1_555 1_555 1_555 yes
F(2) C(30) C(16) C(9) 73.6(8) 1_555 1_555 1_555 1_555 yes
F(3) C(30) C(16) O(2) 142.6(7) 1_555 1_555 1_555 1_555 yes
F(3) C(30) C(16) C(9) -36.8(9) 1_555 1_555 1_555 1_555 yes
F(4) C(19) C(15) O(3) 174.3(8) 1_555 1_555 1_555 1_555 yes
F(4) C(19) C(15) C(9) -7(1) 1_555 1_555 1_555 1_555 yes
F(5) C(19) C(15) O(3) 47(1) 1_555 1_555 1_555 1_555 yes
F(5) C(19) C(15) C(9) -134.1(8) 1_555 1_555 1_555 1_555 yes
F(6) C(19) C(15) O(3) -66.1(9) 1_555 1_555 1_555 1_555 yes
F(6) C(19) C(15) C(9) 112.4(8) 1_555 1_555 1_555 1_555 yes
F(7) C(31) C(23) O(4) 157(1) 1_555 1_555 1_555 1_555 yes
F(7) C(31) C(23) C(22) -22(1) 1_555 1_555 1_555 1_555 yes
F(8) C(31) C(23) O(4) 30(1) 1_555 1_555 1_555 1_555 yes
F(8) C(31) C(23) C(22) -149(1) 1_555 1_555 1_555 1_555 yes
F(9) C(31) C(23) O(4) -81(1) 1_555 1_555 1_555 1_555 yes
F(9) C(31) C(23) C(22) 98(1) 1_555 1_555 1_555 1_555 yes
F(10) C(21) C(8) O(5) -126.5(7) 1_555 1_555 1_555 1_555 yes
F(10) C(21) C(8) C(22) 55.6(9) 1_555 1_555 1_555 1_555 yes
F(11) C(21) C(8) O(5) 117.2(7) 1_555 1_555 1_555 1_555 yes
F(11) C(21) C(8) C(22) -60.7(8) 1_555 1_555 1_555 1_555 yes
F(12) C(21) C(8) O(5) -3.8(9) 1_555 1_555 1_555 1_555 yes
F(12) C(21) C(8) C(22) 178.3(6) 1_555 1_555 1_555 1_555 yes
O(2) Zn(1) O(3) C(15) -21.6(5) 1_555 1_555 1_555 1_555 yes
O(2) Zn(1) O(4) C(23) 149.7(5) 1_555 1_555 1_555 1_555 yes
O(2) Zn(1) O(5) C(8) -47(1) 1_555 1_555 1_555 1_555 yes
O(2) Zn(1) N(5) C(6) -92.9(3) 1_555 1_555 1_555 1_555 yes
O(2) Zn(1) N(5) C(11) 89.7(4) 1_555 1_555 1_555 1_555 yes
O(2) Zn(1) N(6) C(3) 89.7(3) 1_555 1_555 1_555 1_555 yes
O(2) Zn(1) N(6) C(18) -91.6(4) 1_555 1_555 1_555 1_555 yes
O(2) C(16) C(9) C(15) -4.1(10) 1_555 1_555 1_555 1_555 yes
O(3) Zn(1) O(2) C(16) 17.5(4) 1_555 1_555 1_555 1_555 yes
O(3) Zn(1) O(4) C(23) 64.1(5) 1_555 1_555 1_555 1_555 yes
O(3) Zn(1) O(5) C(8) -68.3(4) 1_555 1_555 1_555 1_555 yes
O(3) Zn(1) N(5) C(6) -22(1) 1_555 1_555 1_555 1_555 yes
O(3) Zn(1) N(5) C(11) 160(1) 1_555 1_555 1_555 1_555 yes
O(3) Zn(1) N(6) C(3) 176.0(3) 1_555 1_555 1_555 1_555 yes
O(3) Zn(1) N(6) C(18) -5.3(4) 1_555 1_555 1_555 1_555 yes
O(3) C(15) C(9) C(16) 0(1) 1_555 1_555 1_555 1_555 yes
O(4) Zn(1) O(2) C(16) -74.5(4) 1_555 1_555 1_555 1_555 yes
O(4) Zn(1) O(3) C(15) 69.5(5) 1_555 1_555 1_555 1_555 yes
O(4) Zn(1) O(5) C(8) 24.1(4) 1_555 1_555 1_555 1_555 yes
O(4) Zn(1) N(5) C(6) 175.7(3) 1_555 1_555 1_555 1_555 yes
O(4) Zn(1) N(5) C(11) -1.8(4) 1_555 1_555 1_555 1_555 yes
O(4) Zn(1) N(6) C(3) -35.6(9) 1_555 1_555 1_555 1_555 yes
O(4) Zn(1) N(6) C(18) 143.1(7) 1_555 1_555 1_555 1_555 yes
O(4) C(23) C(22) C(8) 6(1) 1_555 1_555 1_555 1_555 yes
O(5) Zn(1) O(2) C(16) -2(1) 1_555 1_555 1_555 1_555 yes
O(5) Zn(1) O(3) C(15) 155.3(5) 1_555 1_555 1_555 1_555 yes
O(5) Zn(1) O(4) C(23) -21.9(5) 1_555 1_555 1_555 1_555 yes
O(5) Zn(1) N(5) C(6) 89.4(3) 1_555 1_555 1_555 1_555 yes
O(5) Zn(1) N(5) C(11) -88.1(4) 1_555 1_555 1_555 1_555 yes
O(5) Zn(1) N(6) C(3) -98.0(3) 1_555 1_555 1_555 1_555 yes
O(5) Zn(1) N(6) C(18) 80.6(4) 1_555 1_555 1_555 1_555 yes
O(5) C(8) C(22) C(23) -3(1) 1_555 1_555 1_555 1_555 yes
O(6) N(4) C(25) C(12) 18.9(9) 1_555 1_555 1_555 1_555 yes
O(6) N(4) C(25) C(14) -159.1(7) 1_555 1_555 1_555 1_555 yes
O(6) N(4) C(36) C(38) -137.5(10) 1_555 1_555 1_555 1_555 yes
O(6) N(4) C(36) C(39) -9(1) 1_555 1_555 1_555 1_555 yes
O(6) N(4) C(36) C(40) 103.3(9) 1_555 1_555 1_555 1_555 yes
N(4) C(25) C(12) C(6) -179.7(5) 1_555 1_555 1_555 1_555 yes
N(4) C(25) C(14) C(11) 177.6(6) 1_555 1_555 1_555 1_555 yes
N(5) Zn(1) O(2) C(16) -167.9(4) 1_555 1_555 1_555 1_555 yes
N(5) Zn(1) O(3) C(15) -92(1) 1_555 1_555 1_555 1_555 yes
N(5) Zn(1) O(4) C(23) -117.7(5) 1_555 1_555 1_555 1_555 yes
N(5) Zn(1) O(5) C(8) 117.0(4) 1_555 1_555 1_555 1_555 yes
N(5) Zn(1) N(6) C(3) -1.7(3) 1_555 1_555 1_555 1_555 yes
N(5) Zn(1) N(6) C(18) 177.0(4) 1_555 1_555 1_555 1_555 yes
N(5) C(6) C(3) N(6) 0.3(6) 1_555 1_555 1_555 1_555 yes
N(5) C(6) C(3) C(13) -177.5(4) 1_555 1_555 1_555 1_555 yes
N(5) C(6) C(12) C(25) 3.3(8) 1_555 1_555 1_555 1_555 yes
N(5) C(11) C(14) C(25) 0.9(9) 1_555 1_555 1_555 1_555 yes
N(6) Zn(1) O(2) C(16) 114.5(4) 1_555 1_555 1_555 1_555 yes
N(6) Zn(1) O(3) C(15) -116.3(5) 1_555 1_555 1_555 1_555 yes
N(6) Zn(1) O(4) C(23) -84.6(9) 1_555 1_555 1_555 1_555 yes
N(6) Zn(1) O(5) C(8) -165.7(4) 1_555 1_555 1_555 1_555 yes
N(6) Zn(1) N(5) C(6) 1.8(3) 1_555 1_555 1_555 1_555 yes
N(6) Zn(1) N(5) C(11) -175.6(4) 1_555 1_555 1_555 1_555 yes
N(6) C(3) C(6) C(12) 179.0(4) 1_555 1_555 1_555 1_555 yes
N(6) C(3) C(13) C(29) -1.9(8) 1_555 1_555 1_555 1_555 yes
N(6) C(18) C(35) C(29) -0.7(9) 1_555 1_555 1_555 1_555 yes
C(3) N(6) C(18) C(35) 0.9(8) 1_555 1_555 1_555 1_555 yes
C(3) C(6) N(5) C(11) 175.9(4) 1_555 1_555 1_555 1_555 yes
C(3) C(6) C(12) C(25) -175.3(5) 1_555 1_555 1_555 1_555 yes
C(3) C(13) C(29) C(35) 2.1(8) 1_555 1_555 1_555 1_555 yes
C(6) N(5) C(11) C(14) 0.7(8) 1_555 1_555 1_555 1_555 yes
C(6) C(3) N(6) C(18) -177.5(4) 1_555 1_555 1_555 1_555 yes
C(6) C(3) C(13) C(29) 175.7(5) 1_555 1_555 1_555 1_555 yes
C(6) C(12) C(25) C(14) -1.6(8) 1_555 1_555 1_555 1_555 yes
C(8) C(22) C(23) C(31) -173.1(7) 1_555 1_555 1_555 1_555 yes
C(11) N(5) C(6) C(12) -2.8(7) 1_555 1_555 1_555 1_555 yes
C(11) C(14) C(25) C(12) -0.4(9) 1_555 1_555 1_555 1_555 yes
C(12) C(6) C(3) C(13) 1.2(7) 1_555 1_555 1_555 1_555 yes
C(12) C(25) N(4) C(36) -159.7(7) 1_555 1_555 1_555 1_555 yes
C(13) C(3) N(6) C(18) 0.4(7) 1_555 1_555 1_555 1_555 yes
C(13) C(29) C(35) C(18) -0.9(9) 1_555 1_555 1_555 1_555 yes
C(14) C(25) N(4) C(36) 22(1) 1_555 1_555 1_555 1_555 yes
C(15) C(9) C(16) C(30) 175.2(6) 1_555 1_555 1_555 1_555 yes
C(16) C(9) C(15) C(19) -178.8(6) 1_555 1_555 1_555 1_555 yes
C(21) C(8) C(22) C(23) 174.4(6) 1_555 1_555 1_555 1_555 yes
C(25) N(4) C(36) C(38) 41(1) 1_555 1_555 1_555 1_555 yes
C(25) N(4) C(36) C(39) 168.8(8) 1_555 1_555 1_555 1_555 yes
C(25) N(4) C(36) C(40) -78(1) 1_555 1_555 1_555 1_555 yes
